data_1570718
loop_
_publ_author_name
'Truong, Minh Anh'
'Morishita, Suzuho'
'Noguchi, Keiichi'
'Nakano, Koji'

_publ_section_title
;
 The Synthesis and Properties of Ladder-Type \p-Conjugated Compounds with
 Pyrrole and Phosphole Rings
;
_journal_issue 1
_journal_name_full Molecules
_journal_page_first 38
_journal_paper_doi 10.3390/molecules29010038
_journal_volume 29
_journal_year 2023
_chemical_formula_moiety 'C26 H18 N O P'
_chemical_formula_sum 'C26 H18 N O P'
_chemical_formula_weight 391.38
_space_group_crystal_system monoclinic
_space_group_IT_number 14
_space_group_name_Hall '-P 2ybc'
_space_group_name_H-M_alt 'P 1 21/c 1'
_atom_sites_solution_hydrogens geom
_atom_sites_solution_primary direct
_atom_sites_solution_secondary difmap
_cell_angle_alpha 90
_cell_angle_beta 100.0930(10)
_cell_angle_gamma 90
_cell_formula_units_Z 4
_cell_length_a 9.0262(2)
_cell_length_b 10.9540(2)
_cell_length_c 20.2813(4)
_cell_measurement_reflns_used 27533
_cell_measurement_temperature 193(2)
_cell_measurement_theta_max 68.23
_cell_measurement_theta_min 4.04
_cell_volume 1974.24(7)
_computing_cell_refinement 'RAPID AUTO'
_computing_data_collection 'RAPID AUTO (Rigaku, 2004)'
_computing_data_reduction 'RAPID AUTO'
_computing_structure_refinement 'SHELXL-2014 (Sheldrick, 2014)'
_computing_structure_solution 'Il Milione (Burla, et al., 2007)'
_diffrn_ambient_temperature 193(2)
_diffrn_detector_area_resol_mean 10.000
_diffrn_measured_fraction_theta_full 0.996
_diffrn_measured_fraction_theta_max 0.996
_diffrn_measurement_device_type 'Rigaku R-AXIS RAPID'
_diffrn_measurement_method \w
_diffrn_radiation_type CuK\a
_diffrn_radiation_wavelength 1.54187
_diffrn_reflns_av_R_equivalents 0.0354
_diffrn_reflns_av_unetI/netI 0.0198
_diffrn_reflns_Laue_measured_fraction_full 0.996
_diffrn_reflns_Laue_measured_fraction_max 0.996
_diffrn_reflns_limit_h_max 10
_diffrn_reflns_limit_h_min -10
_diffrn_reflns_limit_k_max 13
_diffrn_reflns_limit_k_min -13
_diffrn_reflns_limit_l_max 24
_diffrn_reflns_limit_l_min -24
_diffrn_reflns_number 35030
_diffrn_reflns_point_group_measured_fraction_full 0.996
_diffrn_reflns_point_group_measured_fraction_max 0.996
_diffrn_reflns_theta_full 67.687
_diffrn_reflns_theta_max 68.229
_diffrn_reflns_theta_min 4.429
_diffrn_source 'Rotating anode'
_exptl_absorpt_coefficient_mu 1.359
_exptl_absorpt_correction_T_max 0.873
_exptl_absorpt_correction_T_min 0.613
_exptl_absorpt_correction_type numerical
_exptl_absorpt_process_details 'NUMABS (Rigaku, 1999)'
_exptl_crystal_colour colorless
_exptl_crystal_density_diffrn 1.317
_exptl_crystal_description block
_exptl_crystal_F_000 816
_exptl_crystal_size_max 0.500
_exptl_crystal_size_mid 0.150
_exptl_crystal_size_min 0.100
_refine_diff_density_max 0.530
_refine_diff_density_min -0.327
_refine_diff_density_rms 0.047
_refine_ls_extinction_method none
_refine_ls_goodness_of_fit_ref 1.101
_refine_ls_hydrogen_treatment constr
_refine_ls_matrix_type full
_refine_ls_number_parameters 262
_refine_ls_number_reflns 3597
_refine_ls_number_restraints 0
_refine_ls_restrained_S_all 1.101
_refine_ls_R_factor_all 0.0455
_refine_ls_R_factor_gt 0.0412
_refine_ls_shift/su_max 0.000
_refine_ls_shift/su_mean 0.000
_refine_ls_structure_factor_coef Fsqd
_refine_ls_weighting_details 'w=1/[\s^2^(Fo^2^)+(0.0642P)^2^+0.7499P] where P=(Fo^2^+2Fc^2^)/3'
_refine_ls_weighting_scheme calc
_refine_ls_wR_factor_gt 0.1160
_refine_ls_wR_factor_ref 0.1191
_reflns_Friedel_coverage 0.000
_reflns_number_gt 3189
_reflns_number_total 3597
_reflns_threshold_expression 'I > 2\s(I)'
_cod_data_source_file BPI.cif
_cod_data_source_block I
_cod_original_sg_symbol_H-M 'P 21/c'
_cod_database_code 1570718
_shelx_space_group_comment
;
The symmetry employed for this shelxl refinement is uniquely defined
by the following loop, which should always be used as a source of
symmetry information in preference to the above space-group names.
They are only intended as comments.
;
_shelx_estimated_absorpt_t_min 0.550
_shelx_estimated_absorpt_t_max 0.876
_shelxl_version_number 2014-3

loop_
_space_group_symop_operation_xyz
'x, y, z'
'-x, y+1/2, -z+1/2'
'-x, -y, -z'
'x, -y-1/2, z-1/2'

loop_
_atom_site_label
_atom_site_type_symbol
_atom_site_fract_x
_atom_site_fract_y
_atom_site_fract_z
_atom_site_U_iso_or_equiv
_atom_site_adp_type
_atom_site_occupancy
_atom_site_site_symmetry_order
_atom_site_calc_flag
_atom_site_refinement_flags_posn
_atom_site_refinement_flags_adp
_atom_site_refinement_flags_occupancy
_atom_site_disorder_assembly
_atom_site_disorder_group
P1 P 0.24103(5) 0.32229(4) 0.05826(2) 0.03152(16) Uani 1 1 d . . . . .
O1 O 0.25947(16) 0.45050(11) 0.08145(6) 0.0417(3) Uani 1 1 d . . . . .
N1 N 0.22590(16) 0.03779(13) 0.16808(7) 0.0317(3) Uani 1 1 d . . . . .
C1 C 0.0488(2) 0.26543(16) 0.04323(9) 0.0334(4) Uani 1 1 d . . . . .
C2 C -0.0745(2) 0.31766(17) 0.00320(9) 0.0375(4) Uani 1 1 d . . . . .
H2 H -0.0630 0.3885 -0.0225 0.045 Uiso 1 1 calc R U . . .
C3 C -0.2159(2) 0.26524(19) 0.00097(10) 0.0433(5) Uani 1 1 d . . . . .
H3 H -0.3014 0.3002 -0.0265 0.052 Uiso 1 1 calc R U . . .
C4 C -0.2319(2) 0.16258(19) 0.03863(11) 0.0441(5) Uani 1 1 d . . . . .
H4 H -0.3288 0.1273 0.0364 0.053 Uiso 1 1 calc R U . . .
C5 C -0.1084(2) 0.10956(18) 0.07990(10) 0.0395(4) Uani 1 1 d . . . . .
H5 H -0.1209 0.0396 0.1061 0.047 Uiso 1 1 calc R U . . .
C6 C 0.0327(2) 0.16086(16) 0.08196(9) 0.0322(4) Uani 1 1 d . . . . .
C7 C 0.1807(2) 0.12803(15) 0.12206(8) 0.0304(4) Uani 1 1 d . . . . .
C8 C 0.3004(2) 0.20202(16) 0.11527(8) 0.0316(4) Uani 1 1 d . . . . .
C9 C 0.4297(2) 0.15669(16) 0.15976(8) 0.0318(4) Uani 1 1 d . . . . .
C10 C 0.3798(2) 0.05458(16) 0.19238(8) 0.0313(4) Uani 1 1 d . . . . .
C11 C 0.4751(2) -0.01377(17) 0.23964(9) 0.0362(4) Uani 1 1 d . . . . .
H11 H 0.4396 -0.0827 0.2607 0.043 Uiso 1 1 calc R U . . .
C12 C 0.6233(2) 0.02288(19) 0.25465(9) 0.0424(5) Uani 1 1 d . . . . .
H12 H 0.6911 -0.0210 0.2873 0.051 Uiso 1 1 calc R U . . .
C13 C 0.6760(2) 0.12309(19) 0.22292(10) 0.0419(5) Uani 1 1 d . . . . .
H13 H 0.7790 0.1455 0.2343 0.050 Uiso 1 1 calc R U . . .
C14 C 0.5817(2) 0.19033(17) 0.17537(9) 0.0369(4) Uani 1 1 d . . . . .
H14 H 0.6190 0.2578 0.1538 0.044 Uiso 1 1 calc R U . . .
C15 C 0.3206(2) 0.29649(17) -0.01620(9) 0.0333(4) Uani 1 1 d . . . . .
C16 C 0.3432(2) 0.17902(17) -0.03919(10) 0.0397(4) Uani 1 1 d . . . . .
H16 H 0.3179 0.1099 -0.0152 0.048 Uiso 1 1 calc R U . . .
C17 C 0.4025(2) 0.1635(2) -0.09709(10) 0.0467(5) Uani 1 1 d . . . . .
H17 H 0.4159 0.0837 -0.1134 0.056 Uiso 1 1 calc R U . . .
C18 C 0.4424(2) 0.2642(2) -0.13112(10) 0.0469(5) Uani 1 1 d . . . . .
H18 H 0.4832 0.2532 -0.1708 0.056 Uiso 1 1 calc R U . . .
C19 C 0.4234(2) 0.3800(2) -0.10801(10) 0.0446(5) Uani 1 1 d . . . . .
H19 H 0.4526 0.4486 -0.1313 0.054 Uiso 1 1 calc R U . . .
C20 C 0.3617(2) 0.39688(18) -0.05079(9) 0.0390(4) Uani 1 1 d . . . . .
H20 H 0.3474 0.4771 -0.0352 0.047 Uiso 1 1 calc R U . . .
C21 C 0.1322(2) -0.05032(16) 0.19338(9) 0.0323(4) Uani 1 1 d . . . . .
C22 C 0.1097(2) -0.04068(17) 0.25911(9) 0.0378(4) Uani 1 1 d . . . . .
H22 H 0.1602 0.0207 0.2877 0.045 Uiso 1 1 calc R U . . .
C23 C 0.0131(2) -0.12136(18) 0.28263(10) 0.0451(5) Uani 1 1 d . . . . .
H23 H -0.0031 -0.1153 0.3275 0.054 Uiso 1 1 calc R U . . .
C24 C -0.0597(2) -0.21040(19) 0.24114(11) 0.0461(5) Uani 1 1 d . . . . .
H24 H -0.1279 -0.2642 0.2572 0.055 Uiso 1 1 calc R U . . .
C25 C -0.0340(2) -0.22170(18) 0.17617(11) 0.0453(5) Uani 1 1 d . . . . .
H25 H -0.0831 -0.2841 0.1479 0.054 Uiso 1 1 calc R U . . .
C26 C 0.0634(2) -0.14198(17) 0.15224(9) 0.0401(4) Uani 1 1 d . . . . .
H26 H 0.0827 -0.1503 0.1079 0.048 Uiso 1 1 calc R U . . .

loop_
_atom_site_aniso_label
_atom_site_aniso_U_11
_atom_site_aniso_U_22
_atom_site_aniso_U_33
_atom_site_aniso_U_23
_atom_site_aniso_U_13
_atom_site_aniso_U_12
P1 0.0368(3) 0.0294(3) 0.0278(3) 0.00087(16) 0.00403(19) -0.00123(17)
O1 0.0546(8) 0.0319(7) 0.0378(7) -0.0023(5) 0.0058(6) -0.0028(6)
N1 0.0322(8) 0.0330(8) 0.0295(7) 0.0035(6) 0.0040(6) -0.0006(6)
C1 0.0367(10) 0.0336(9) 0.0299(9) -0.0035(7) 0.0054(7) 0.0025(7)
C2 0.0418(11) 0.0363(10) 0.0330(9) -0.0001(7) 0.0020(8) 0.0062(8)
C3 0.0379(11) 0.0470(11) 0.0412(11) -0.0034(9) -0.0032(8) 0.0087(9)
C4 0.0308(10) 0.0501(11) 0.0501(12) -0.0059(9) 0.0036(8) -0.0014(8)
C5 0.0371(10) 0.0399(10) 0.0411(10) 0.0013(8) 0.0057(8) -0.0001(8)
C6 0.0330(10) 0.0340(9) 0.0290(9) -0.0028(7) 0.0042(7) 0.0019(7)
C7 0.0347(10) 0.0299(9) 0.0267(8) -0.0006(7) 0.0052(7) 0.0006(7)
C8 0.0339(10) 0.0330(9) 0.0275(9) 0.0002(7) 0.0043(7) -0.0021(7)
C9 0.0352(10) 0.0339(9) 0.0259(8) -0.0033(7) 0.0047(7) 0.0005(7)
C10 0.0328(9) 0.0343(9) 0.0271(8) -0.0033(7) 0.0061(7) 0.0002(7)
C11 0.0404(10) 0.0394(10) 0.0295(9) 0.0012(7) 0.0084(7) 0.0059(8)
C12 0.0380(11) 0.0547(12) 0.0327(9) 0.0003(8) 0.0010(8) 0.0105(9)
C13 0.0299(10) 0.0552(12) 0.0392(10) -0.0053(9) 0.0021(8) 0.0005(8)
C14 0.0357(10) 0.0406(10) 0.0342(9) -0.0041(8) 0.0057(8) -0.0041(8)
C15 0.0331(9) 0.0372(9) 0.0283(9) 0.0011(7) 0.0024(7) -0.0028(7)
C16 0.0447(11) 0.0371(10) 0.0373(10) -0.0005(8) 0.0067(8) -0.0022(8)
C17 0.0478(12) 0.0512(12) 0.0417(11) -0.0103(9) 0.0093(9) 0.0006(9)
C18 0.0387(11) 0.0705(14) 0.0327(10) -0.0038(9) 0.0094(8) -0.0057(10)
C19 0.0434(11) 0.0553(12) 0.0345(10) 0.0079(9) 0.0050(8) -0.0103(9)
C20 0.0414(11) 0.0402(10) 0.0344(9) 0.0028(8) 0.0035(8) -0.0061(8)
C21 0.0335(9) 0.0299(8) 0.0334(9) 0.0035(7) 0.0058(7) 0.0013(7)
C22 0.0464(11) 0.0338(9) 0.0345(9) -0.0001(7) 0.0109(8) -0.0010(8)
C23 0.0546(13) 0.0439(11) 0.0405(10) 0.0079(9) 0.0189(9) 0.0022(9)
C24 0.0441(12) 0.0416(11) 0.0543(12) 0.0132(9) 0.0129(10) -0.0047(9)
C25 0.0468(12) 0.0388(10) 0.0474(12) 0.0031(9) 0.0001(9) -0.0100(9)
C26 0.0475(12) 0.0379(10) 0.0339(10) 0.0011(8) 0.0047(8) -0.0032(8)

loop_
_atom_type_symbol
_atom_type_description
_atom_type_scat_dispersion_real
_atom_type_scat_dispersion_imag
_atom_type_scat_source
C C 0.0181 0.0091 'International Tables Vol C Tables 4.2.6.8 and 6.1.1.4'
H H 0.0000 0.0000 'International Tables Vol C Tables 4.2.6.8 and 6.1.1.4'
N N 0.0311 0.0180 'International Tables Vol C Tables 4.2.6.8 and 6.1.1.4'
O O 0.0492 0.0322 'International Tables Vol C Tables 4.2.6.8 and 6.1.1.4'
P P 0.2955 0.4335 'International Tables Vol C Tables 4.2.6.8 and 6.1.1.4'

loop_
_geom_angle_atom_site_label_1
_geom_angle_atom_site_label_2
_geom_angle_atom_site_label_3
_geom_angle
_geom_angle_site_symmetry_1
_geom_angle_site_symmetry_3
_geom_angle_publ_flag
O1 P1 C8 119.56(8) . . ?
O1 P1 C15 112.03(8) . . ?
C8 P1 C15 108.07(8) . . ?
O1 P1 C1 115.39(8) . . ?
C8 P1 C1 91.46(8) . . ?
C15 P1 C1 108.30(8) . . ?
C7 N1 C10 107.62(14) . . ?
C7 N1 C21 127.17(15) . . ?
C10 N1 C21 124.86(14) . . ?
C2 C1 C6 120.83(17) . . ?
C2 C1 P1 127.13(15) . . ?
C6 C1 P1 111.91(13) . . ?
C1 C2 C3 119.18(18) . . ?
C1 C2 H2 120.4 . . ?
C3 C2 H2 120.4 . . ?
C4 C3 C2 120.13(18) . . ?
C4 C3 H3 119.9 . . ?
C2 C3 H3 119.9 . . ?
C3 C4 C5 121.30(19) . . ?
C3 C4 H4 119.3 . . ?
C5 C4 H4 119.3 . . ?
C6 C5 C4 118.80(18) . . ?
C6 C5 H5 120.6 . . ?
C4 C5 H5 120.6 . . ?
C5 C6 C1 119.75(17) . . ?
C5 C6 C7 130.82(17) . . ?
C1 C6 C7 109.36(15) . . ?
N1 C7 C8 110.33(15) . . ?
N1 C7 C6 132.87(16) . . ?
C8 C7 C6 116.77(15) . . ?
C7 C8 C9 107.44(15) . . ?
C7 C8 P1 110.48(13) . . ?
C9 C8 P1 142.00(14) . . ?
C14 C9 C10 118.82(16) . . ?
C14 C9 C8 135.05(17) . . ?
C10 C9 C8 106.13(15) . . ?
C11 C10 N1 128.84(17) . . ?
C11 C10 C9 122.69(17) . . ?
N1 C10 C9 108.47(15) . . ?
C12 C11 C10 117.06(18) . . ?
C12 C11 H11 121.5 . . ?
C10 C11 H11 121.5 . . ?
C11 C12 C13 121.50(18) . . ?
C11 C12 H12 119.3 . . ?
C13 C12 H12 119.3 . . ?
C14 C13 C12 121.51(18) . . ?
C14 C13 H13 119.2 . . ?
C12 C13 H13 119.2 . . ?
C13 C14 C9 118.42(18) . . ?
C13 C14 H14 120.8 . . ?
C9 C14 H14 120.8 . . ?
C20 C15 C16 119.58(17) . . ?
C20 C15 P1 118.62(14) . . ?
C16 C15 P1 121.79(14) . . ?
C17 C16 C15 119.85(18) . . ?
C17 C16 H16 120.1 . . ?
C15 C16 H16 120.1 . . ?
C18 C17 C16 119.94(19) . . ?
C18 C17 H17 120.0 . . ?
C16 C17 H17 120.0 . . ?
C19 C18 C17 120.52(19) . . ?
C19 C18 H18 119.7 . . ?
C17 C18 H18 119.7 . . ?
C18 C19 C20 120.13(18) . . ?
C18 C19 H19 119.9 . . ?
C20 C19 H19 119.9 . . ?
C19 C20 C15 119.96(19) . . ?
C19 C20 H20 120.0 . . ?
C15 C20 H20 120.0 . . ?
C26 C21 C22 120.64(17) . . ?
C26 C21 N1 120.21(15) . . ?
C22 C21 N1 119.14(15) . . ?
C23 C22 C21 119.33(18) . . ?
C23 C22 H22 120.3 . . ?
C21 C22 H22 120.3 . . ?
C24 C23 C22 120.25(19) . . ?
C24 C23 H23 119.9 . . ?
C22 C23 H23 119.9 . . ?
C23 C24 C25 120.24(18) . . ?
C23 C24 H24 119.9 . . ?
C25 C24 H24 119.9 . . ?
C24 C25 C26 120.00(19) . . ?
C24 C25 H25 120.0 . . ?
C26 C25 H25 120.0 . . ?
C21 C26 C25 119.48(18) . . ?
C21 C26 H26 120.3 . . ?
C25 C26 H26 120.3 . . ?

loop_
_geom_bond_atom_site_label_1
_geom_bond_atom_site_label_2
_geom_bond_distance
_geom_bond_site_symmetry_2
_geom_bond_publ_flag
P1 O1 1.4811(13) . ?
P1 C8 1.7726(18) . ?
P1 C15 1.8047(18) . ?
P1 C1 1.8185(19) . ?
N1 C7 1.372(2) . ?
N1 C10 1.402(2) . ?
N1 C21 1.436(2) . ?
C1 C2 1.381(3) . ?
C1 C6 1.411(3) . ?
C2 C3 1.393(3) . ?
C2 H2 0.9500 . ?
C3 C4 1.381(3) . ?
C3 H3 0.9500 . ?
C4 C5 1.398(3) . ?
C4 H4 0.9500 . ?
C5 C6 1.386(3) . ?
C5 H5 0.9500 . ?
C6 C7 1.482(2) . ?
C7 C8 1.377(2) . ?
C8 C9 1.433(2) . ?
C9 C14 1.403(3) . ?
C9 C10 1.413(2) . ?
C10 C11 1.389(2) . ?
C11 C12 1.379(3) . ?
C11 H11 0.9500 . ?
C12 C13 1.397(3) . ?
C12 H12 0.9500 . ?
C13 C14 1.382(3) . ?
C13 H13 0.9500 . ?
C14 H14 0.9500 . ?
C15 C20 1.389(3) . ?
C15 C16 1.396(3) . ?
C16 C17 1.384(3) . ?
C16 H16 0.9500 . ?
C17 C18 1.382(3) . ?
C17 H17 0.9500 . ?
C18 C19 1.373(3) . ?
C18 H18 0.9500 . ?
C19 C20 1.385(3) . ?
C19 H19 0.9500 . ?
C20 H20 0.9500 . ?
C21 C26 1.382(3) . ?
C21 C22 1.387(2) . ?
C22 C23 1.384(3) . ?
C22 H22 0.9500 . ?
C23 C24 1.377(3) . ?
C23 H23 0.9500 . ?
C24 C25 1.383(3) . ?
C24 H24 0.9500 . ?
C25 C26 1.386(3) . ?
C25 H25 0.9500 . ?
C26 H26 0.9500 . ?

loop_
_geom_torsion_atom_site_label_1
_geom_torsion_atom_site_label_2
_geom_torsion_atom_site_label_3
_geom_torsion_atom_site_label_4
_geom_torsion
_geom_torsion_site_symmetry_1
_geom_torsion_site_symmetry_2
_geom_torsion_site_symmetry_3
_geom_torsion_site_symmetry_4
_geom_torsion_publ_flag
O1 P1 C1 C2 53.26(19) . . . . ?
C8 P1 C1 C2 177.20(17) . . . . ?
C15 P1 C1 C2 -73.21(18) . . . . ?
O1 P1 C1 C6 -122.46(13) . . . . ?
C8 P1 C1 C6 1.48(14) . . . . ?
C15 P1 C1 C6 111.07(13) . . . . ?
C6 C1 C2 C3 -0.5(3) . . . . ?
P1 C1 C2 C3 -175.89(14) . . . . ?
C1 C2 C3 C4 0.2(3) . . . . ?
C2 C3 C4 C5 0.5(3) . . . . ?
C3 C4 C5 C6 -0.9(3) . . . . ?
C4 C5 C6 C1 0.6(3) . . . . ?
C4 C5 C6 C7 177.54(18) . . . . ?
C2 C1 C6 C5 0.1(3) . . . . ?
P1 C1 C6 C5 176.11(14) . . . . ?
C2 C1 C6 C7 -177.46(16) . . . . ?
P1 C1 C6 C7 -1.43(18) . . . . ?
C10 N1 C7 C8 0.55(19) . . . . ?
C21 N1 C7 C8 174.01(16) . . . . ?
C10 N1 C7 C6 -177.25(18) . . . . ?
C21 N1 C7 C6 -3.8(3) . . . . ?
C5 C6 C7 N1 1.2(3) . . . . ?
C1 C6 C7 N1 178.34(17) . . . . ?
C5 C6 C7 C8 -176.53(18) . . . . ?
C1 C6 C7 C8 0.6(2) . . . . ?
N1 C7 C8 C9 -0.2(2) . . . . ?
C6 C7 C8 C9 177.98(14) . . . . ?
N1 C7 C8 P1 -177.73(11) . . . . ?
C6 C7 C8 P1 0.5(2) . . . . ?
O1 P1 C8 C7 119.43(13) . . . . ?
C15 P1 C8 C7 -110.87(13) . . . . ?
C1 P1 C8 C7 -1.07(13) . . . . ?
O1 P1 C8 C9 -56.7(2) . . . . ?
C15 P1 C8 C9 73.0(2) . . . . ?
C1 P1 C8 C9 -177.2(2) . . . . ?
C7 C8 C9 C14 179.33(19) . . . . ?
P1 C8 C9 C14 -4.4(4) . . . . ?
C7 C8 C9 C10 -0.21(19) . . . . ?
P1 C8 C9 C10 176.02(17) . . . . ?
C7 N1 C10 C11 179.96(17) . . . . ?
C21 N1 C10 C11 6.3(3) . . . . ?
C7 N1 C10 C9 -0.68(18) . . . . ?
C21 N1 C10 C9 -174.32(15) . . . . ?
C14 C9 C10 C11 0.3(3) . . . . ?
C8 C9 C10 C11 179.95(16) . . . . ?
C14 C9 C10 N1 -179.09(15) . . . . ?
C8 C9 C10 N1 0.54(19) . . . . ?
N1 C10 C11 C12 179.98(17) . . . . ?
C9 C10 C11 C12 0.7(3) . . . . ?
C10 C11 C12 C13 -1.0(3) . . . . ?
C11 C12 C13 C14 0.4(3) . . . . ?
C12 C13 C14 C9 0.7(3) . . . . ?
C10 C9 C14 C13 -1.0(3) . . . . ?
C8 C9 C14 C13 179.49(19) . . . . ?
O1 P1 C15 C20 -12.26(18) . . . . ?
C8 P1 C15 C20 -146.04(15) . . . . ?
C1 P1 C15 C20 116.13(15) . . . . ?
O1 P1 C15 C16 167.02(15) . . . . ?
C8 P1 C15 C16 33.24(18) . . . . ?
C1 P1 C15 C16 -64.59(18) . . . . ?
C20 C15 C16 C17 -1.7(3) . . . . ?
P1 C15 C16 C17 179.07(15) . . . . ?
C15 C16 C17 C18 1.4(3) . . . . ?
C16 C17 C18 C19 -0.1(3) . . . . ?
C17 C18 C19 C20 -1.0(3) . . . . ?
C18 C19 C20 C15 0.8(3) . . . . ?
C16 C15 C20 C19 0.5(3) . . . . ?
P1 C15 C20 C19 179.83(15) . . . . ?
C7 N1 C21 C26 69.6(2) . . . . ?
C10 N1 C21 C26 -118.00(19) . . . . ?
C7 N1 C21 C22 -109.2(2) . . . . ?
C10 N1 C21 C22 63.2(2) . . . . ?
C26 C21 C22 C23 -2.3(3) . . . . ?
N1 C21 C22 C23 176.50(17) . . . . ?
C21 C22 C23 C24 0.1(3) . . . . ?
C22 C23 C24 C25 1.6(3) . . . . ?
C23 C24 C25 C26 -1.1(3) . . . . ?
C22 C21 C26 C25 2.8(3) . . . . ?
N1 C21 C26 C25 -176.01(17) . . . . ?
C24 C25 C26 C21 -1.1(3) . . . . ?
